data_7102550
loop_
_publ_author_name
'Hodgson, David M'
'Le Strat, Fr\'ed\'eric'

_publ_section_title
;
 Use of allene in 1,3-dipolar addition to a carbonyl ylide: syntheses
 of 3-hydroxy-cis-nemorensic acid and nemorensic acid.
;
_journal_issue 7
_journal_name_full 'Chemical communications (Cambridge, England)'
_journal_page_first 822
_journal_page_last 823
_journal_paper_doi 10.1039/b316908a
_journal_year 2004
_chemical_compound_source
;
synthesis as described
;
_chemical_formula_moiety ' C12 H18 O4 '
_chemical_formula_sum 'C12 H18 O4'
_chemical_formula_weight 226.27
_chemical_melting_point 350.15
_chemical_name_common
;
(1'R*,5'R*,7'R*)-dispiro(1,3-dioxolane-2,2'-(1',5'-dimethyl-
8'-oxa-bicyclo(3.2.1)octane)-7',2''-oxirane)
;
_chemical_name_systematic
;
[1'R*,5'R*,7'R*]-dispiro[1,3-dioxolane-2,2'-(1',5'-dimethyl-8'-oxa-
bicyclo[3.2.1]octane)-7',2''-oxirane]

;
_space_group_IT_number 14
_symmetry_cell_setting monoclinic
_symmetry_space_group_name_Hall '-P 2ybc'
_symmetry_space_group_name_H-M 'P 1 21/c 1'
_atom_sites_solution_hydrogens geom
_atom_sites_solution_primary direct
_cell_angle_alpha 90
_cell_angle_beta 99.5173(11)
_cell_angle_gamma 90
_cell_formula_units_Z 4
_cell_length_a 12.7237(3)
_cell_length_b 8.2796(2)
_cell_length_c 10.8451(2)
_cell_measurement_reflns_used 11736
_cell_measurement_temperature 150
_cell_measurement_theta_max 28
_cell_measurement_theta_min 5
_cell_volume 1126.8
_computing_cell_refinement
;
KappaCCD software 'DENZO' (Otwinowski & Minor, 1996)
;
_computing_data_collection
;
KappaCCD software 'Collect' (Nonius, 2000)
;
_computing_data_reduction
;
KappaCCD software 'DENZO' (Otwinowski & Minor, 1996)
;
_computing_publication_material
;
CRYSTALS (Watkin et al, 2001)
;
_computing_structure_refinement
;
CRYSTALS (Watkin et al, 2001)
;
_computing_structure_solution 'SIR92 (Giacovazzo et al, 1992)'
_diffrn_ambient_temperature 150
_diffrn_measured_fraction_theta_max 0.998
_diffrn_measurement_device_type
;
Nonius KappaCCD
;
_diffrn_measurement_method \w
_diffrn_radiation_monochromator graphite
_diffrn_radiation_type 'Mo K\a'
_diffrn_radiation_wavelength 0.71073
_diffrn_reflns_av_R_equivalents 0.025
_diffrn_reflns_limit_h_max 16
_diffrn_reflns_limit_h_min -16
_diffrn_reflns_limit_k_max 10
_diffrn_reflns_limit_k_min -10
_diffrn_reflns_limit_l_max 14
_diffrn_reflns_limit_l_min -14
_diffrn_reflns_number 11736
_diffrn_reflns_theta_max 27.45
_diffrn_reflns_theta_min 5.19
_diffrn_standards_decay_% 0.00
_diffrn_standards_interval_count 0
_diffrn_standards_interval_time 0
_diffrn_standards_number 0
_exptl_absorpt_coefficient_mu 0.099
_exptl_absorpt_correction_T_max 0.98
_exptl_absorpt_correction_T_min 0.94
_exptl_absorpt_correction_type multi-scan
_exptl_absorpt_process_details
;
Denzo/Scalepack (Otwinowski & Minor, 1996)
;
_exptl_crystal_colour ' colourless '
_exptl_crystal_density_diffrn 1.334
_exptl_crystal_description ' fragment '
_exptl_crystal_F_000 488
_exptl_crystal_preparation ' 10% CH2Cl2:petrol '
_exptl_crystal_size_max 0.65
_exptl_crystal_size_mid 0.30
_exptl_crystal_size_min 0.20
_refine_diff_density_max 0.32
_refine_diff_density_min -0.28
_refine_ls_extinction_method None
_refine_ls_goodness_of_fit_ref 1.0276
_refine_ls_hydrogen_treatment noref
_refine_ls_matrix_type full
_refine_ls_number_parameters 145
_refine_ls_number_reflns 1914
_refine_ls_R_factor_gt 0.0422
_refine_ls_shift/su_max 0.011630
_refine_ls_structure_factor_coef F
_refine_ls_weighting_details
;
Chebychev polynomial with 3 parameters (Carruthers & Watkin , 1979)
1.39    0.752    0.881
;
_refine_ls_weighting_scheme calc
_refine_ls_wR_factor_ref 0.0549
_reflns_limit_h_max 16
_reflns_limit_h_min -16
_reflns_limit_k_max 10
_reflns_limit_k_min 0
_reflns_limit_l_max 14
_reflns_limit_l_min 0
_reflns_number_gt 1914
_reflns_number_total 2548
_reflns_threshold_expression >3.00\s(I)
_cod_data_source_file b316908a.txt
_cod_data_source_block ARC557
_cod_depositor_comments
;
The following automatic conversions were performed:
'_symmetry_cell_setting' value 'Monoclinic' changed to 'monoclinic'
according to '/home/saulius/struct/CIF-dictionaries/cif_core.dic'
dictionary named 'cif_core.dic' version 2.4.1 from 2010-06-29.

Automatic conversion script
Id: cif_fix_enum 1527 2010-12-29 10:47:43Z saulius 

The following automatic conversions were performed:

'_chemical_melting_point' value '77C' was changed to '350.15' - it
was converted from degrees Celsius(C) to Kelvins(K).

Automatic conversion script
Id: cif_fix_values 1646 2011-03-28 12:23:43Z adriana 
;
_cod_original_sg_symbol_H-M 'P 1 21/c 1 '
_cod_original_formula_sum ' C12 H18 O4 '
_cod_database_code 7102550

loop_
_symmetry_equiv_pos_as_xyz
x,y,z
-x,-y,-z
-x,y+1/2,-z+1/2
x,-y+1/2,z+1/2

loop_
_atom_site_label
_atom_site_fract_x
_atom_site_fract_y
_atom_site_fract_z
_atom_site_U_iso_or_equiv
_atom_site_occupancy
_atom_site_adp_type
O1 0.33075(7) 0.67320(11) 0.42478(8) 0.0217 1.0000 Uani
C1 0.28996(11) 0.78009(16) 0.51230(12) 0.0239 1.0000 Uani
C2 0.16859(12) 0.78578(19) 0.47495(14) 0.0313 1.0000 Uani
C3 0.12012(11) 0.61742(19) 0.47964(14) 0.0303 1.0000 Uani
C4 0.1805(1) 0.49342(17) 0.41500(13) 0.0243 1.0000 Uani
C5 0.3027(1) 0.51217(15) 0.45767(12) 0.0207 1.0000 Uani
C6 0.3306(1) 0.51877(17) 0.60107(12) 0.0250 1.0000 Uani
C7 0.32478(12) 0.69523(19) 0.63771(12) 0.0291 1.0000 Uani
C8 0.33957(14) 0.94431(19) 0.50183(15) 0.0357 1.0000 Uani
O2 0.15825(9) 0.51583(14) 0.28277(9) 0.0356 1.0000 Uani
O3 0.14671(9) 0.33499(13) 0.44016(11) 0.0358 1.0000 Uani
C9 0.0961(2) 0.3855(2) 0.2296(2) 0.0646 1.0000 Uani
C10 0.09889(15) 0.2618(2) 0.32694(18) 0.0464 1.0000 Uani
C11 0.36584(12) 0.39313(18) 0.39402(15) 0.0313 1.0000 Uani
O4 0.28791(9) 0.39802(15) 0.6745(1) 0.0379 1.0000 Uani
C12 0.40180(12) 0.4031(2) 0.67571(15) 0.0381 1.0000 Uani
H21 0.1384 0.8584 0.5339 0.0372 1.0000 Uiso
H22 0.1504 0.8292 0.3880 0.0372 1.0000 Uiso
H31 0.1230 0.5851 0.5690 0.0363 1.0000 Uiso
H32 0.0442 0.6204 0.4369 0.0363 1.0000 Uiso
H71 0.3959 0.7354 0.6796 0.0348 1.0000 Uiso
H72 0.2712 0.7115 0.6945 0.0348 1.0000 Uiso
H81 0.3131 1.0209 0.5610 0.0423 1.0000 Uiso
H82 0.4189 0.9353 0.5232 0.0423 1.0000 Uiso
H83 0.3196 0.9854 0.4144 0.0423 1.0000 Uiso
H91 0.0211 0.4216 0.2008 0.0700 1.0000 Uiso
H92 0.1262 0.3411 0.1571 0.0700 1.0000 Uiso
H101 0.0250 0.2255 0.3330 0.0573 1.0000 Uiso
H102 0.1421 0.1670 0.3076 0.0573 1.0000 Uiso
H111 0.3471 0.2807 0.4161 0.0381 1.0000 Uiso
H112 0.4437 0.4118 0.4224 0.0381 1.0000 Uiso
H113 0.3485 0.4080 0.3014 0.0381 1.0000 Uiso
H121 0.4508 0.4400 0.7523 0.0450 1.0000 Uiso
H122 0.4373 0.3161 0.6335 0.0450 1.0000 Uiso

loop_
_atom_site_aniso_label
_atom_site_aniso_U_11
_atom_site_aniso_U_22
_atom_site_aniso_U_33
_atom_site_aniso_U_23
_atom_site_aniso_U_13
_atom_site_aniso_U_12
O1 0.0263(4) 0.0207(5) 0.0189(4) -0.0004(3) 0.0058(3) -0.0049(4)
C1 0.0271(6) 0.0226(6) 0.0219(6) -0.0033(5) 0.0035(5) -0.0018(5)
C2 0.0275(7) 0.0266(7) 0.0388(8) -0.0036(6) 0.0025(6) 0.0037(5)
C3 0.0200(6) 0.0316(8) 0.0391(8) -0.0006(6) 0.0044(5) -0.0006(5)
C4 0.0232(6) 0.0225(6) 0.0262(6) 0.0015(5) 0.0013(5) -0.0051(5)
C5 0.0214(6) 0.0184(6) 0.0227(6) 0.0019(5) 0.0044(5) -0.0030(5)
C6 0.0232(6) 0.0301(7) 0.0219(6) 0.0076(5) 0.0038(5) -0.0040(5)
C7 0.0330(7) 0.0343(8) 0.0196(6) -0.0025(5) 0.0033(5) -0.0028(6)
C8 0.0425(8) 0.0251(7) 0.0381(8) -0.0039(6) 0.0028(6) -0.0093(6)
O2 0.0410(6) 0.0372(6) 0.0253(5) -0.0029(4) -0.0037(4) -0.0152(5)
O3 0.0324(5) 0.0255(5) 0.0476(6) 0.0049(5) 0.0006(5) -0.0120(4)
C9 0.0822(15) 0.0303(9) 0.0625(12) -0.0039(8) -0.0434(11) -0.0103(9)
C10 0.052(1) 0.0391(9) 0.052(1) -0.0201(8) 0.0212(8) -0.0232(8)
C11 0.0285(7) 0.0273(7) 0.0396(8) -0.0065(6) 0.0097(6) -0.0010(6)
O4 0.0356(6) 0.0442(7) 0.0340(5) 0.0186(5) 0.0061(4) -0.0073(5)
C12 0.0312(8) 0.0439(9) 0.0374(8) 0.0167(7) -0.0002(6) 0.0007(7)

loop_
_atom_type_symbol
_atom_type_scat_dispersion_real
_atom_type_scat_dispersion_imag
_atom_type_scat_Cromer_Mann_a1
_atom_type_scat_Cromer_Mann_b1
_atom_type_scat_Cromer_Mann_a2
_atom_type_scat_Cromer_Mann_b2
_atom_type_scat_Cromer_Mann_a3
_atom_type_scat_Cromer_Mann_b3
_atom_type_scat_Cromer_Mann_a4
_atom_type_scat_Cromer_Mann_b4
_atom_type_scat_Cromer_Mann_c
_atom_type_scat_source
'C   ' 0.0020 0.0020 2.3100 20.8439 1.0200 10.2075 1.5886 0.5687 0.8650 51.6512 0.2156 International_Tables_Vol_IV_Table_2.2B
'H   ' 0.0000 0.0000 0.4930 10.5109 0.3229 26.1257 0.1402 3.1424 0.0408 57.7997 0.0030 International_Tables_Vol_IV_Table_2.2B
'O   ' 0.0080 0.0060 3.0485 13.2771 2.2868 5.7011 1.5463 0.3239 0.8670 32.9089 0.2508 International_Tables_Vol_IV_Table_2.2B

loop_
_geom_angle_atom_site_label_1
_geom_angle_atom_site_label_2
_geom_angle_atom_site_label_3
_geom_angle
_geom_angle_publ_flag
C1 O1 C5 105.79(9) yes
O1 C1 C2 107.4(1) yes
O1 C1 C7 102.6(1) yes
C2 C1 C7 112.37(12) yes
O1 C1 C8 107.44(11) yes
C2 C1 C8 111.60(12) yes
C7 C1 C8 114.63(12) yes
C1 C2 C3 110.98(12) yes
C1 C2 H21 109.09 no
C3 C2 H21 109.09 no
C1 C2 H22 109.09 no
C3 C2 H22 109.09 no
H21 C2 H22 109.47 no
C2 C3 C4 111.26(11) yes
C2 C3 H31 109.02 no
C4 C3 H31 109.02 no
C2 C3 H32 109.02 no
C4 C3 H32 109.02 no
H31 C3 H32 109.47 no
C3 C4 C5 110.62(11) yes
C3 C4 O2 110.10(12) yes
C5 C4 O2 108.00(11) yes
C3 C4 O3 110.01(11) yes
C5 C4 O3 110.78(11) yes
O2 C4 O3 107.27(11) yes
O1 C5 C4 107.2(1) yes
O1 C5 C6 101.09(9) yes
C4 C5 C6 110.9(1) yes
O1 C5 C11 108.6(1) yes
C4 C5 C11 112.35(11) yes
C6 C5 C11 115.77(11) yes
C5 C6 C7 106.6(1) yes
C5 C6 O4 119.32(11) yes
C7 C6 O4 118.95(12) yes
C5 C6 C12 123.59(13) yes
C7 C6 C12 122.42(13) yes
O4 C6 C12 59.75(9) yes
C1 C7 C6 103.2(1) yes
C1 C7 H71 111.01 no
C6 C7 H71 111.01 no
C1 C7 H72 111.01 no
C6 C7 H72 111.01 no
H71 C7 H72 109.47 no
C1 C8 H81 109.47 no
C1 C8 H82 109.47 no
H81 C8 H82 109.48 no
C1 C8 H83 109.47 no
H81 C8 H83 109.48 no
H82 C8 H83 109.48 no
C4 O2 C9 108.51(13) yes
C4 O3 C10 109.23(12) yes
O2 C9 C10 107.23(14) yes
O2 C9 H91 110.03 no
C10 C9 H91 110.0 no
O2 C9 H92 110.0 no
C10 C9 H92 110.03 no
H91 C9 H92 109.47 no
O3 C10 C9 106.35(13) yes
O3 C10 H101 110.25 no
C9 C10 H101 110.2 no
O3 C10 H102 110.25 no
C9 C10 H102 110.25 no
H101 C10 H102 109.47 no
C5 C11 H111 109.47 no
C5 C11 H112 109.47 no
H111 C11 H112 109.48 no
C5 C11 H113 109.47 no
H111 C11 H113 109.48 no
H112 C11 H113 109.48 no
C6 O4 C12 61.05(9) yes
C6 C12 O4 59.20(9) yes
C6 C12 H121 120.13 no
O4 C12 H121 120.13 no
C6 C12 H122 120.13 no
O4 C12 H122 120.13 no
H121 C12 H122 109.47 no

loop_
_geom_bond_atom_site_label_1
_geom_bond_atom_site_label_2
_geom_bond_distance
_geom_bond_publ_flag
O1 C1 1.4547(15) yes
O1 C5 1.4401(15) yes
C1 C2 1.5310(19) yes
C1 C7 1.5299(18) yes
C1 C8 1.511(2) yes
C2 C3 1.529(2) yes
C2 H21 1.0000 no
C2 H22 1.0000 no
C3 C4 1.522(2) yes
C3 H31 1.0000 no
C3 H32 1.0000 no
C4 C5 1.5549(18) yes
C4 O2 1.4272(16) yes
C4 O3 1.4210(17) yes
C5 C6 1.5379(18) yes
C5 C11 1.5085(19) yes
C6 C7 1.519(2) yes
C6 O4 1.4394(16) yes
C6 C12 1.466(2) yes
C7 H71 1.0000 no
C7 H72 1.0000 no
C8 H81 1.0000 no
C8 H82 1.0000 no
C8 H83 1.0000 no
O2 C9 1.404(2) yes
O3 C10 1.413(2) yes
C9 C10 1.467(3) yes
C9 H91 1.000 no
C9 H92 1.000 no
C10 H101 1.0000 no
C10 H102 1.0000 no
C11 H111 1.0000 no
C11 H112 1.0000 no
C11 H113 1.0000 no
O4 C12 1.4476(19) yes
C12 H121 1.0000 no
C12 H122 1.0000 no
